data_1520822
loop_
_publ_author_name
'Ban, I.'
'Kristl, M.'
'Volavsek, B.'
'Golic, L.'

_publ_section_title
;
 Kristallstruktur und thermische Analyse von
 Hydroxylammoniumhexafluorotitanat(IV) - dihydrat und
 Hydroxyalammoniumhexafluoroindat(III)
;
_journal_name_full
;
Monatshefte fuer Chemie und verwandte Teile anderer Wissenschaften (109,1978-)
;
_journal_page_first 401
_journal_page_last 408
_journal_volume 130
_journal_year 1999
_chemical_formula_sum 'F6 H12 N2 O4 Ti'
_chemical_name_systematic '(N H3 O H)2 (Ti F6) (H2 O)2'
_space_group_IT_number 14
_symmetry_space_group_name_Hall '-P 2ybc'
_symmetry_space_group_name_H-M 'P 1 21/c 1'
_cell_angle_alpha 90
_cell_angle_beta 110.653
_cell_angle_gamma 90
_cell_formula_units_Z 2
_cell_length_a 6.203
_cell_length_b 10.057
_cell_length_c 7.464
_cell_volume 435.707
_citation_journal_id_ASTM MOCMB7
_cod_data_source_file Ban_MOCMB7_1999_491.cif
_cod_data_source_block H12F6N2O4Ti1
_cod_original_cell_volume 435.7066
_cod_original_formula_sum 'H12 F6 N2 O4 Ti1'
_cod_database_code 1520822

loop_
_symmetry_equiv_pos_as_xyz
x,y,z
-x,y+1/2,-z+1/2
-x,-y,-z
x,-y-1/2,z-1/2

loop_
_atom_site_label
_atom_site_type_symbol
_atom_site_fract_x
_atom_site_fract_y
_atom_site_fract_z
_atom_site_occupancy
_atom_site_U_iso_or_equiv
H3 H+1 0.271 0.2265 0.788 1 0.0
Ti1 Ti+4 0 0 0 1 0.0
F1 F-1 0.05147 0.88206 0.19895 1 0.0
F2 F-1 0.01237 0.13684 0.15989 1 0.0
H1 H+1 0.489 0.2557 0.815 1 0.0
O2 O-2 0.74994 0.10791 0.40782 1 0.0
H5 H+1 0.831 0.1253 0.352 1 0.0
N1 N-1 0.39217 0.19733 0.78686 1 0.0
H4 H+1 0.338 0.071 0.605 1 0.0
H6 H+1 0.813 0.1285 0.514 1 0.0
O1 O-2 0.36661 0.14946 0.60394 1 0.0
H2 H+1 0.428 0.143 0.858 1 0.0
F3 F-1 0.31232 0.02827 0.06457 1 0.0
